data_7015978
loop_
_publ_author_name
'Geisheimer, Andrew R.'
'Huang, Wen'
'Pacradouni, Vighen'
'Sabok-Sayr, Seyed Ahmad'
'Sonier, Jeff E.'
'Leznoff, Daniel B.'

_publ_section_title
;
 Magnetic properties of isostructural M(H(2)O)(4)[Au(CN)(4)](2)-based
 coordination polymers (M = Mn, Co, Ni, Cu, Zn) by SQUID and \mSR
 studies.
;
_journal_issue 29
_journal_name_full 'Dalton transactions (Cambridge, England : 2003)'
_journal_page_first 7505
_journal_page_last 7516
_journal_paper_doi 10.1039/c0dt01546f
_journal_volume 40
_journal_year 2011
_chemical_formula_moiety 'C8 H16 Au2 Mn1 N8 O8'
_chemical_formula_sum 'C8 H16 Au2 Mn N8 O8'
_chemical_formula_weight 801.13
_chemical_name_systematic ?
_space_group_IT_number 2
_symmetry_cell_setting triclinic
_symmetry_space_group_name_Hall '-P 1'
_symmetry_space_group_name_H-M 'P -1'
_atom_sites_solution_hydrogens geom
_atom_sites_solution_primary direct
_cell_angle_alpha 93.0570(10)
_cell_angle_beta 104.628(2)
_cell_angle_gamma 99.897(2)
_cell_formula_units_Z 1
_cell_length_a 6.6823(2)
_cell_length_b 8.5837(3)
_cell_length_c 10.1917(3)
_cell_measurement_reflns_used 28266
_cell_measurement_temperature 293
_cell_measurement_theta_max 40.598
_cell_measurement_theta_min 2.076
_cell_volume 554.34(3)
_computing_cell_refinement
;
Bruker SMART
;
_computing_data_collection
;
Bruker SMART
;
_computing_data_reduction
;
Bruker SAINT
;
_computing_structure_refinement
;
Crystals
;
_computing_structure_solution
;
SIR92 (Altomare et al, 1994)
;
_diffrn_ambient_temperature 293
_diffrn_measured_fraction_theta_full 0.996
_diffrn_measured_fraction_theta_max 0.970
_diffrn_measurement_device_type 'Bruker SMART APEX II CCD area Detector'
_diffrn_measurement_method \w\f
_diffrn_radiation_monochromator graphite
_diffrn_radiation_type 'Mo K\a'
_diffrn_radiation_wavelength 0.71073
_diffrn_reflns_av_R_equivalents 0.052
_diffrn_reflns_limit_h_max 12
_diffrn_reflns_limit_h_min -12
_diffrn_reflns_limit_k_max 14
_diffrn_reflns_limit_k_min -15
_diffrn_reflns_limit_l_max 18
_diffrn_reflns_limit_l_min -18
_diffrn_reflns_number 28266
_diffrn_reflns_theta_full 29.637
_diffrn_reflns_theta_max 40.598
_diffrn_reflns_theta_min 2.076
_exptl_absorpt_coefficient_mu 13.807
_exptl_absorpt_correction_T_max 0.7457
_exptl_absorpt_correction_T_min 0.4448
_exptl_absorpt_correction_type multi-scan
_exptl_crystal_colour colourless
_exptl_crystal_density_diffrn 2.400
_exptl_crystal_description chunk
_exptl_crystal_F_000 367
_exptl_crystal_size_max 0.53
_exptl_crystal_size_mid 0.30
_exptl_crystal_size_min 0.11
_refine_diff_density_max 1.18
_refine_diff_density_min -1.35
_refine_ls_extinction_coef 17.1(11)
_refine_ls_extinction_method 'Larson (1970), Equation 22'
_refine_ls_goodness_of_fit_ref 0.9637
_refine_ls_hydrogen_treatment constr
_refine_ls_matrix_type full
_refine_ls_number_parameters 129
_refine_ls_number_reflns 4023
_refine_ls_number_restraints 0
_refine_ls_R_factor_all 0.0677
_refine_ls_R_factor_gt 0.0314
_refine_ls_shift/su_max 0.000170
_refine_ls_structure_factor_coef F
_refine_ls_weighting_details
;
Method= Modified Sheldrick
w=1/[\s^2^(F^2^) + ( 0.02P)^2^ + 0.00P]
,where P=p(6)*max(Fo^2^,0) + (1-p(6))Fc^2^
;
_refine_ls_weighting_scheme calc
_refine_ls_wR_factor_all 0.0502
_refine_ls_wR_factor_gt 0.0337
_refine_ls_wR_factor_ref 0.0328
_reflns_limit_h_max 11
_reflns_limit_h_min -12
_reflns_limit_k_max 15
_reflns_limit_k_min -15
_reflns_limit_l_max 18
_reflns_limit_l_min 0
_reflns_number_gt 4219
_reflns_number_total 6922
_reflns_threshold_expression I>2.5\s(I
_cod_data_source_file c0dt01546f.txt
_cod_data_source_block {[Mn(H2O)4][Au(CN)4]2(H2O)4}
_cod_depositor_comments
;
The following automatic conversions were performed:

'_symmetry_cell_setting' value 'Triclinic' changed to 'triclinic'
according to /home/saulius/struct/CIF-dictionaries/cif_core.dic
dictionary named 'cif_core.dic' version 2.4.1 from 2010-06-29.

Automatic conversion script
Id: cif_fix_values 1715 2011-07-08 13:25:40Z adriana 
;
_cod_original_sg_symbol_H-M 'P -1 '
_cod_original_formula_sum 'C8 H16 Au2 Mn1 N8 O8'
_cod_database_code 7015978

loop_
_symmetry_equiv_pos_as_xyz
x,y,z
-x,-y,-z

loop_
_atom_site_label
_atom_site_type_symbol
_atom_site_fract_x
_atom_site_fract_y
_atom_site_fract_z
_atom_site_U_iso_or_equiv
_atom_site_occupancy
_atom_site_adp_type
_atom_site_refinement_flags_posn
_atom_site_refinement_flags_adp
_atom_site_refinement_flags_occupancy
_atom_site_disorder_assembly
_atom_site_disorder_group
_atom_site_attached_hydrogens
Au1 Au 0.5000 0.0000 0.5000 0.0268 1.0000 Uani S . . . . .
Au2 Au 1.0000 0.5000 0.5000 0.0318 1.0000 Uani S . . . . .
Mn1 Mn 1.0000 0.0000 1.0000 0.0261 1.0000 Uani S . . . . .
O1 O 1.0195(5) 0.2571(3) 1.0313(3) 0.0357 1.0000 Uani . . . . . .
O2 O 0.7440(5) -0.0361(4) 1.0954(3) 0.0459 1.0000 Uani . . . . . .
O3 O 0.6009(6) 0.5535(4) 0.8280(4) 0.0618 1.0000 Uani . . . . . .
O4 O 0.5834(5) 0.2946(4) 0.9971(4) 0.0548 1.0000 Uani . . . . . .
N11 N 0.7744(6) -0.0073(4) 0.7970(3) 0.0402 1.0000 Uani . . . . . .
N12 N 0.4200(7) 0.3380(5) 0.5775(5) 0.0599 1.0000 Uani . . . . . .
N21 N 0.8294(7) 0.1565(5) 0.3518(5) 0.0605 1.0000 Uani . . . . . .
N22 N 1.0097(8) 0.3847(6) 0.7871(4) 0.0622 1.0000 Uani . . . . . .
C11 C 0.6756(6) -0.0038(5) 0.6889(3) 0.0329 1.0000 Uani . . . . . .
C12 C 0.4469(6) 0.2146(5) 0.5494(4) 0.0384 1.0000 Uani . . . . . .
C21 C 0.8913(7) 0.2800(5) 0.4075(4) 0.0425 1.0000 Uani . . . . . .
C22 C 1.0040(7) 0.4243(5) 0.6808(4) 0.0415 1.0000 Uani . . . . . .
H11 H 1.1467 0.3006 1.0947 0.100(10) 1.0000 Uiso R . . . . .
H12 H 1.0102 0.3016 0.9496 0.100(10) 1.0000 Uiso R . . . . .
H21 H 0.7925 -0.0059 1.1888 0.107(10) 1.0000 Uiso R . . . . .
H22 H 0.6790 -0.1405 1.0804 0.107(10) 1.0000 Uiso R . . . . .
H31 H 0.5152 0.5894 0.8749 0.126(10) 1.0000 Uiso R . . . . .
H32 H 0.5189 0.4858 0.7524 0.126(10) 1.0000 Uiso R . . . . .
H41 H 0.7162 0.2703 1.0144 0.120(10) 1.0000 Uiso R . . . . .
H42 H 0.5749 0.3780 0.9440 0.120(10) 1.0000 Uiso R . . . . .

loop_
_atom_site_aniso_label
_atom_site_aniso_U_11
_atom_site_aniso_U_22
_atom_site_aniso_U_33
_atom_site_aniso_U_23
_atom_site_aniso_U_13
_atom_site_aniso_U_12
Au1 0.02705(9) 0.03341(11) 0.01507(7) 0.00141(6) -0.00314(6) 0.00624(7)
Au2 0.03513(10) 0.03413(11) 0.02332(9) 0.00030(7) 0.00706(7) 0.00119(8)
Mn1 0.0292(3) 0.0298(4) 0.0151(3) 0.0015(2) -0.0022(2) 0.0068(3)
O1 0.0443(15) 0.0309(14) 0.0299(12) 0.0032(10) 0.0067(11) 0.0063(12)
O2 0.0423(15) 0.0553(19) 0.0357(14) -0.0072(13) 0.0137(12) -0.0038(13)
O3 0.0520(19) 0.061(2) 0.063(2) -0.0216(19) 0.0040(17) 0.0088(17)
O4 0.0392(16) 0.049(2) 0.074(2) -0.0021(18) 0.0109(16) 0.0122(15)
N11 0.0464(18) 0.047(2) 0.0204(12) 0.0058(13) -0.0055(12) 0.0100(15)
N12 0.065(3) 0.047(3) 0.061(3) -0.007(2) 0.004(2) 0.016(2)
N21 0.067(3) 0.051(3) 0.059(3) -0.012(2) 0.027(2) -0.010(2)
N22 0.086(3) 0.064(3) 0.038(2) 0.015(2) 0.020(2) 0.010(2)
C11 0.0356(16) 0.040(2) 0.0185(13) 0.0032(13) -0.0009(12) 0.0070(14)
C12 0.0369(18) 0.044(2) 0.0302(17) -0.0010(16) 0.0004(14) 0.0104(16)
C21 0.050(2) 0.043(2) 0.0313(18) -0.0043(16) 0.0142(17) -0.0032(18)
C22 0.053(2) 0.041(2) 0.0306(18) 0.0037(16) 0.0134(17) 0.0046(18)

loop_
_atom_type_symbol
_atom_type_scat_dispersion_real
_atom_type_scat_dispersion_imag
_atom_type_scat_Cromer_Mann_a1
_atom_type_scat_Cromer_Mann_b1
_atom_type_scat_Cromer_Mann_a2
_atom_type_scat_Cromer_Mann_b2
_atom_type_scat_Cromer_Mann_a3
_atom_type_scat_Cromer_Mann_b3
_atom_type_scat_Cromer_Mann_a4
_atom_type_scat_Cromer_Mann_b4
_atom_type_scat_Cromer_Mann_c
_atom_type_scat_source
C 0.0033 0.0016 2.3100 20.8439 1.0200 10.2075 1.5886 0.5687 0.8650 51.6512 0.2156 'International Tables Vol C 4.2.6.8 and 6.1.1.4'
H 0.0000 0.0000 0.4930 10.5109 0.3229 26.1257 0.1402 3.1424 0.0408 57.7998 0.0030 'International Tables Vol C 4.2.6.8 and 6.1.1.4'
N 0.0061 0.0033 12.2126 0.0057 3.1322 9.8933 2.0125 28.9975 1.1663 0.5826 -11.5290 'International Tables Vol C 4.2.6.8 and 6.1.1.4'
O 0.0106 0.0060 3.0485 13.2771 2.2868 5.7011 1.5463 0.3239 0.8670 32.9089 0.2508 'International Tables Vol C 4.2.6.8 and 6.1.1.4'
Mn 0.3368 0.7283 11.2819 5.3409 7.3573 0.3432 3.0193 17.8674 2.2441 83.7543 1.0896 'International Tables Vol C 4.2.6.8 and 6.1.1.4'
Au -2.0133 8.8022 16.8819 0.4611 18.5913 8.6216 25.5582 1.4826 5.8600 36.3956 12.0658 'International Tables Vol C 4.2.6.8 and 6.1.1.4'

loop_
_geom_angle_atom_site_label_1
_geom_angle_site_symmetry_1
_geom_angle_atom_site_label_2
_geom_angle_site_symmetry_2
_geom_angle_atom_site_label_3
_geom_angle_site_symmetry_3
_geom_angle
_geom_angle_publ_flag
C12 2_656 Au1 . C11 2_656 90.66(16) yes
C12 2_656 Au1 . C11 . 89.34(16) yes
C11 2_656 Au1 . C11 . 179.994 yes
C12 2_656 Au1 . C12 . 179.994 yes
C11 2_656 Au1 . C12 . 89.34(16) yes
C11 . Au1 . C12 . 90.66(16) yes
C12 2_656 Au1 . N21 . 90.13(15) yes
C11 2_656 Au1 . N21 . 77.13(14) yes
C11 . Au1 . N21 . 102.87(14) yes
C12 . Au1 . N21 . 89.87(15) yes
C12 2_656 Au1 . N21 2_656 89.87(15) yes
C11 2_656 Au1 . N21 2_656 102.87(14) yes
C11 . Au1 . N21 2_656 77.13(14) yes
C12 . Au1 . N21 2_656 90.13(15) yes
N21 . Au1 . N21 2_656 179.996 yes
C21 2_766 Au2 . C22 2_766 91.51(18) yes
C21 2_766 Au2 . C21 . 179.994 yes
C22 2_766 Au2 . C21 . 88.49(18) yes
C21 2_766 Au2 . C22 . 88.49(18) yes
C22 2_766 Au2 . C22 . 179.994 yes
C21 . Au2 . C22 . 91.51(18) yes
C21 2_766 Au2 . N12 1_655 102.39(17) yes
C22 2_766 Au2 . N12 1_655 104.31(16) yes
C21 . Au2 . N12 1_655 77.61(17) yes
C22 . Au2 . N12 1_655 75.69(16) yes
C21 2_766 Au2 . N12 2_666 77.61(17) yes
C22 2_766 Au2 . N12 2_666 75.69(16) yes
C21 . Au2 . N12 2_666 102.39(17) yes
C22 . Au2 . N12 2_666 104.31(16) yes
N12 1_655 Au2 . N12 2_666 179.996 yes
N11 2_757 Mn1 . O1 2_757 89.85(12) yes
N11 2_757 Mn1 . O2 2_757 90.78(13) yes
O1 2_757 Mn1 . O2 2_757 89.31(12) yes
N11 2_757 Mn1 . O1 . 90.15(12) yes
O1 2_757 Mn1 . O1 . 179.995 yes
O2 2_757 Mn1 . O1 . 90.69(12) yes
N11 2_757 Mn1 . O2 . 89.22(13) yes
O1 2_757 Mn1 . O2 . 90.69(12) yes
O2 2_757 Mn1 . O2 . 179.995 yes
O1 . Mn1 . O2 . 89.31(12) yes
N11 2_757 Mn1 . N11 . 179.995 yes
O1 2_757 Mn1 . N11 . 90.15(12) yes
O2 2_757 Mn1 . N11 . 89.22(13) yes
O1 . Mn1 . N11 . 89.85(12) yes
O2 . Mn1 . N11 . 90.78(13) yes
Mn1 . O1 . H11 . 108.2 no
Mn1 . O1 . H12 . 110.4 no
H11 . O1 . H12 . 110.9 no
Mn1 . O2 . H21 . 111.0 no
Mn1 . O2 . H22 . 109.9 no
H21 . O2 . H22 . 109.5 no
H31 . O3 . H32 . 109.3 no
H41 . O4 . H42 . 110.3 no
Mn1 . N11 . C11 . 173.1(4) yes
C12 . N12 . Au2 1_455 131.9(4) yes
C21 . N21 . Au1 . 104.2(3) yes
Au1 . C11 . N11 . 179.2(4) yes
Au1 . C12 . N12 . 178.8(4) yes
Au2 . C21 . N21 . 178.2(4) yes
Au2 . C22 . N22 . 178.0(4) yes

loop_
_geom_bond_atom_site_label_1
_geom_bond_site_symmetry_1
_geom_bond_atom_site_label_2
_geom_bond_site_symmetry_2
_geom_bond_distance
_geom_bond_publ_flag
Au1 . C12 2_656 1.997(4) yes
Au1 . C11 2_656 1.991(3) yes
Au1 . C11 . 1.991(3) yes
Au1 . C12 . 1.997(4) yes
Au1 . N21 . 3.132(4) yes
Au1 . N21 2_656 3.132(4) yes
Au2 . C21 2_766 1.994(4) yes
Au2 . C22 2_766 1.982(4) yes
Au2 . C21 . 1.994(4) yes
Au2 . C22 . 1.982(4) yes
Au2 . N12 1_655 3.282(5) yes
Au2 . N12 2_666 3.282(5) yes
Mn1 . N11 2_757 2.221(3) yes
Mn1 . O1 2_757 2.190(3) yes
Mn1 . O2 2_757 2.158(3) yes
Mn1 . O1 . 2.190(3) yes
Mn1 . O2 . 2.158(3) yes
Mn1 . N11 . 2.221(3) yes
O1 . H11 . 0.931 no
O1 . H12 . 0.927 no
O2 . H21 . 0.931 no
O2 . H22 . 0.913 no
O3 . H31 . 0.914 no
O3 . H32 . 0.927 no
O4 . H41 . 0.923 no
O4 . H42 . 0.921 no
N11 . C11 . 1.138(4) yes
N12 . C12 . 1.138(6) yes
N21 . C21 . 1.133(6) yes
N22 . C22 . 1.146(6) yes

loop_
_geom_hbond_atom_site_label_D
_geom_hbond_site_symmetry_D
_geom_hbond_atom_site_label_H
_geom_hbond_site_symmetry_H
_geom_hbond_atom_site_label_A
_geom_hbond_site_symmetry_A
_geom_hbond_angle_DHA
_geom_hbond_distance_DH
_geom_hbond_distance_HA
_geom_hbond_distance_DA
_geom_hbond_publ_flag
O1 . H11 . O3 2_767 157 0.93 1.88 2.762(6) yes
O1 . H12 . N22 . 176 0.93 1.84 2.763(6) yes
O2 . H21 . N21 1_556 150 0.93 2.05 2.890(6) yes
O2 . H22 . O4 2_657 147 0.91 1.96 2.769(6) yes
O3 . H31 . O4 2_667 162 0.91 1.91 2.793(6) yes
O3 . H32 . N12 . 164 0.93 2.03 2.927(6) yes
O4 . H41 . O1 . 168 0.92 2.01 2.922(6) yes
O4 . H42 . O3 . 171 0.92 1.97 2.888(6) yes
